data_7026211
loop_
_publ_author_name
'Qian, Feng'
'Liu, Keyin'
'Ma, Haiyan'

_publ_section_title
;
 Amidinate aluminium complexes: synthesis, characterization and
 ring-opening polymerization of rac-lactide.
;
_journal_issue 34
_journal_name_full 'Dalton transactions (Cambridge, England : 2003)'
_journal_page_first 8071
_journal_page_last 8083
_journal_paper_doi 10.1039/c0dt00272k
_journal_volume 39
_journal_year 2010
_chemical_formula_sum 'C27 H32 Al F N2'
_chemical_formula_weight 430.53
_chemical_name_systematic
;
?
;
_space_group_IT_number 2
_symmetry_cell_setting triclinic
_symmetry_space_group_name_Hall '-P 1'
_symmetry_space_group_name_H-M 'P -1'
_atom_sites_solution_hydrogens geom
_atom_sites_solution_primary direct
_atom_sites_solution_secondary difmap
_audit_creation_method SHELXL-97
_cell_angle_alpha 69.3390(10)
_cell_angle_beta 83.1210(10)
_cell_angle_gamma 83.9360(10)
_cell_formula_units_Z 2
_cell_length_a 9.0046(7)
_cell_length_b 10.6737(8)
_cell_length_c 14.0804(11)
_cell_measurement_reflns_used 2785
_cell_measurement_temperature 293(2)
_cell_measurement_theta_max 53.932
_cell_measurement_theta_min 5.290
_cell_volume 1254.22(17)
_computing_cell_refinement 'Bruker SMART'
_computing_data_collection 'Bruker SMART'
_computing_data_reduction 'Bruker SHELXTL'
_computing_molecular_graphics 'Bruker SHELXTL'
_computing_publication_material 'Bruker SHELXTL'
_computing_structure_refinement 'SHELXL-97 (Sheldrick, 1997)'
_computing_structure_solution 'SHELXS-97 (Sheldrick, 1990)'
_diffrn_ambient_temperature 293(2)
_diffrn_measured_fraction_theta_full 0.972
_diffrn_measured_fraction_theta_max 0.972
_diffrn_measurement_device_type 'CCD area detector'
_diffrn_measurement_method 'phi and omega scans'
_diffrn_radiation_monochromator graphite
_diffrn_radiation_source 'fine-focus sealed tube'
_diffrn_radiation_type MoK\a
_diffrn_radiation_wavelength 0.71073
_diffrn_reflns_av_R_equivalents 0.0330
_diffrn_reflns_av_sigmaI/netI 0.0422
_diffrn_reflns_limit_h_max 11
_diffrn_reflns_limit_h_min -11
_diffrn_reflns_limit_k_max 13
_diffrn_reflns_limit_k_min -8
_diffrn_reflns_limit_l_max 17
_diffrn_reflns_limit_l_min -17
_diffrn_reflns_number 7464
_diffrn_reflns_theta_full 27.00
_diffrn_reflns_theta_max 27.00
_diffrn_reflns_theta_min 2.04
_exptl_absorpt_coefficient_mu 0.104
_exptl_absorpt_correction_T_max 1.0000
_exptl_absorpt_correction_T_min 0.7779
_exptl_absorpt_correction_type empirical
_exptl_absorpt_process_details sadabs
_exptl_crystal_colour colorless
_exptl_crystal_density_diffrn 1.140
_exptl_crystal_density_method 'not measured'
_exptl_crystal_description prismatic
_exptl_crystal_F_000 460
_exptl_crystal_size_max 0.386
_exptl_crystal_size_mid 0.369
_exptl_crystal_size_min 0.321
_refine_diff_density_max 0.324
_refine_diff_density_min -0.185
_refine_diff_density_rms 0.037
_refine_ls_extinction_method none
_refine_ls_goodness_of_fit_ref 1.019
_refine_ls_hydrogen_treatment constr
_refine_ls_matrix_type full
_refine_ls_number_parameters 286
_refine_ls_number_reflns 5331
_refine_ls_number_restraints 0
_refine_ls_restrained_S_all 1.019
_refine_ls_R_factor_all 0.0676
_refine_ls_R_factor_gt 0.0511
_refine_ls_shift/su_max 0.030
_refine_ls_shift/su_mean 0.005
_refine_ls_structure_factor_coef Fsqd
_refine_ls_weighting_details 'calc w=1/[\s^2^(Fo^2^)+(0.0802P)^2^+0.0000P] where P=(Fo^2^+2Fc^2^)/3'
_refine_ls_weighting_scheme calc
_refine_ls_wR_factor_gt 0.1349
_refine_ls_wR_factor_ref 0.1444
_reflns_number_gt 3959
_reflns_number_total 5331
_reflns_threshold_expression >2sigma(I)
_cod_data_source_file c0dt00272k.txt
_cod_data_source_block cd28476
_cod_depositor_comments
;
The following automatic conversions were performed:

'_symmetry_cell_setting' value 'Triclinic' changed to 'triclinic'
according to /home/saulius/struct/CIF-dictionaries/cif_core.dic
dictionary named 'cif_core.dic' version 2.4.2 from 2011-04-26.

Automatic conversion script
Id: cif_fix_values 1891 2012-01-12 08:04:46Z andrius 
;
_cod_original_sg_symbol_H-M P-1
_cod_database_code 7026211

loop_
_symmetry_equiv_pos_as_xyz
'x, y, z'
'-x, -y, -z'

loop_
_atom_site_label
_atom_site_type_symbol
_atom_site_fract_x
_atom_site_fract_y
_atom_site_fract_z
_atom_site_U_iso_or_equiv
_atom_site_adp_type
_atom_site_occupancy
_atom_site_symmetry_multiplicity
_atom_site_calc_flag
_atom_site_refinement_flags
Al Al 0.78609(6) 0.65907(5) 0.73125(4) 0.04505(17) Uani 1 1 d .
F1 F 0.93274(14) 0.43115(13) 0.69965(12) 0.0854(4) Uani 1 1 d .
N1 N 0.86151(14) 0.80446(12) 0.76390(9) 0.0366(3) Uani 1 1 d .
N2 N 1.00090(15) 0.64086(13) 0.73520(10) 0.0418(3) Uani 1 1 d .
C1 C 1.00090(17) 0.75061(15) 0.76058(11) 0.0360(3) Uani 1 1 d .
C2 C 1.13180(17) 0.80173(16) 0.78650(12) 0.0393(4) Uani 1 1 d .
C3 C 1.1709(2) 0.93088(19) 0.73655(18) 0.0624(5) Uani 1 1 d .
H3 H 1.1144 0.9890 0.6856 0.075 Uiso 1 1 calc R
C4 C 1.2948(2) 0.9747(2) 0.7621(2) 0.0819(8) Uani 1 1 d .
H4 H 1.3223 1.0618 0.7272 0.098 Uiso 1 1 calc R
C5 C 1.3767(2) 0.8915(3) 0.8378(2) 0.0745(7) Uani 1 1 d .
H5 H 1.4597 0.9218 0.8545 0.089 Uiso 1 1 calc R
C6 C 1.3371(2) 0.7640(3) 0.88888(17) 0.0691(6) Uani 1 1 d .
H6 H 1.3924 0.7074 0.9411 0.083 Uiso 1 1 calc R
C7 C 1.2158(2) 0.7186(2) 0.86375(14) 0.0550(5) Uani 1 1 d .
H7 H 1.1898 0.6311 0.8989 0.066 Uiso 1 1 calc R
C8 C 0.81350(16) 0.91666(15) 0.79534(12) 0.0368(4) Uani 1 1 d .
C9 C 0.77370(19) 1.03966(17) 0.72037(13) 0.0465(4) Uani 1 1 d .
C10 C 0.7174(2) 1.14545(19) 0.75168(17) 0.0628(5) Uani 1 1 d .
H10 H 0.6912 1.2275 0.7029 0.075 Uiso 1 1 calc R
C11 C 0.6988(3) 1.1330(2) 0.85263(19) 0.0716(6) Uani 1 1 d .
H11 H 0.6599 1.2055 0.8720 0.086 Uiso 1 1 calc R
C12 C 0.7385(2) 1.0120(2) 0.92497(16) 0.0623(5) Uani 1 1 d .
H12 H 0.7261 1.0041 0.9933 0.075 Uiso 1 1 calc R
C13 C 0.79616(18) 0.90189(18) 0.89920(13) 0.0443(4) Uani 1 1 d .
C14 C 0.8365(2) 0.77156(19) 0.98285(13) 0.0527(5) Uani 1 1 d .
H14 H 0.8797 0.7065 0.9508 0.063 Uiso 1 1 calc R
C15 C 0.6971(3) 0.7145(3) 1.05186(17) 0.0802(7) Uani 1 1 d .
H15A H 0.6507 0.7783 1.0821 0.120 Uiso 1 1 calc R
H15B H 0.7256 0.6326 1.1045 0.120 Uiso 1 1 calc R
H15C H 0.6276 0.6969 1.0122 0.120 Uiso 1 1 calc R
C16 C 0.9537(2) 0.7901(3) 1.04614(17) 0.0795(7) Uani 1 1 d .
H16A H 1.0381 0.8307 1.0017 0.119 Uiso 1 1 calc R
H16B H 0.9860 0.7043 1.0929 0.119 Uiso 1 1 calc R
H16C H 0.9104 0.8469 1.0835 0.119 Uiso 1 1 calc R
C17 C 0.7905(2) 1.05733(19) 0.60806(14) 0.0570(5) Uani 1 1 d .
H17 H 0.8420 0.9750 0.6010 0.068 Uiso 1 1 calc R
C18 C 0.8862(3) 1.1741(3) 0.54497(19) 0.0947(9) Uani 1 1 d .
H18A H 0.9056 1.1743 0.4764 0.142 Uiso 1 1 calc R
H18B H 0.9795 1.1639 0.5744 0.142 Uiso 1 1 calc R
H18C H 0.8335 1.2573 0.5445 0.142 Uiso 1 1 calc R
C19 C 0.6396(3) 1.0763(3) 0.56544(19) 0.0853(7) Uani 1 1 d .
H19A H 0.5821 1.0007 0.6032 0.128 Uiso 1 1 calc R
H19B H 0.6544 1.0836 0.4951 0.128 Uiso 1 1 calc R
H19C H 0.5867 1.1567 0.5711 0.128 Uiso 1 1 calc R
C20 C 1.12001(19) 0.56478(16) 0.70371(12) 0.0408(4) Uani 1 1 d .
C21 C 1.2709(2) 0.58763(18) 0.68533(14) 0.0517(4) Uani 1 1 d .
H21 H 1.3042 0.6609 0.6959 0.062 Uiso 1 1 calc R
C22 C 1.3730(2) 0.5028(2) 0.65148(17) 0.0676(6) Uani 1 1 d .
H22 H 1.4741 0.5191 0.6405 0.081 Uiso 1 1 calc R
C23 C 1.3275(3) 0.3955(3) 0.63389(19) 0.0797(7) Uani 1 1 d .
H23 H 1.3972 0.3394 0.6110 0.096 Uiso 1 1 calc R
C24 C 1.1803(3) 0.3715(2) 0.6500(2) 0.0775(7) Uani 1 1 d .
H24 H 1.1476 0.2991 0.6380 0.093 Uiso 1 1 calc R
C25 C 1.0807(2) 0.45500(19) 0.68412(15) 0.0558(5) Uani 1 1 d .
C26 C 0.6770(3) 0.5339(2) 0.84755(18) 0.0723(6) Uani 1 1 d .
H26A H 0.6838 0.4476 0.8398 0.108 Uiso 1 1 calc R
H26B H 0.5737 0.5663 0.8514 0.108 Uiso 1 1 calc R
H26C H 0.7196 0.5261 0.9089 0.108 Uiso 1 1 calc R
C27 C 0.7169(3) 0.7149(2) 0.59601(17) 0.0735(6) Uani 1 1 d .
H27A H 0.7759 0.7850 0.5500 0.110 Uiso 1 1 calc R
H27B H 0.6135 0.7476 0.5985 0.110 Uiso 1 1 calc R
H27C H 0.7270 0.6398 0.5727 0.110 Uiso 1 1 calc R

loop_
_atom_site_aniso_label
_atom_site_aniso_U_11
_atom_site_aniso_U_22
_atom_site_aniso_U_33
_atom_site_aniso_U_23
_atom_site_aniso_U_13
_atom_site_aniso_U_12
Al 0.0406(3) 0.0493(3) 0.0497(3) -0.0208(2) -0.0048(2) -0.0090(2)
F1 0.0627(8) 0.0860(9) 0.1366(12) -0.0736(9) -0.0008(8) -0.0161(7)
N1 0.0345(7) 0.0386(7) 0.0367(7) -0.0129(6) -0.0062(5) 0.0003(5)
N2 0.0395(8) 0.0416(8) 0.0483(8) -0.0208(6) -0.0031(6) -0.0022(6)
C1 0.0379(8) 0.0367(8) 0.0303(7) -0.0075(6) -0.0025(6) -0.0037(6)
C2 0.0334(8) 0.0427(9) 0.0453(9) -0.0206(7) -0.0018(7) -0.0001(7)
C3 0.0438(11) 0.0474(11) 0.0902(15) -0.0144(10) -0.0111(10) -0.0043(8)
C4 0.0521(13) 0.0580(13) 0.136(2) -0.0322(15) -0.0032(14) -0.0184(11)
C5 0.0378(11) 0.1022(19) 0.1095(19) -0.0668(16) -0.0080(12) -0.0087(12)
C6 0.0479(12) 0.1030(18) 0.0664(13) -0.0387(13) -0.0176(10) -0.0001(12)
C7 0.0482(11) 0.0651(12) 0.0514(10) -0.0173(9) -0.0121(8) -0.0030(9)
C8 0.0278(8) 0.0405(9) 0.0436(9) -0.0159(7) -0.0040(6) -0.0025(6)
C9 0.0378(9) 0.0435(10) 0.0542(10) -0.0123(8) -0.0048(7) -0.0006(7)
C10 0.0649(13) 0.0412(10) 0.0781(14) -0.0167(10) -0.0099(10) 0.0062(9)
C11 0.0727(15) 0.0596(13) 0.0959(17) -0.0484(13) -0.0043(12) 0.0094(11)
C12 0.0643(13) 0.0728(14) 0.0625(12) -0.0410(11) -0.0034(10) -0.0011(10)
C13 0.0373(9) 0.0528(10) 0.0474(9) -0.0229(8) -0.0036(7) -0.0041(7)
C14 0.0540(11) 0.0641(12) 0.0386(9) -0.0162(8) -0.0073(8) -0.0001(9)
C15 0.0706(15) 0.0916(17) 0.0609(13) -0.0046(12) 0.0002(11) -0.0130(12)
C16 0.0668(15) 0.1132(19) 0.0619(13) -0.0318(13) -0.0243(11) 0.0054(13)
C17 0.0558(12) 0.0525(11) 0.0491(10) -0.0032(9) -0.0056(8) 0.0057(9)
C18 0.0871(18) 0.0980(19) 0.0674(15) 0.0142(14) -0.0063(13) -0.0196(14)
C19 0.0691(16) 0.115(2) 0.0727(15) -0.0315(14) -0.0208(12) 0.0041(14)
C20 0.0459(9) 0.0391(9) 0.0363(8) -0.0128(7) -0.0038(7) 0.0016(7)
C21 0.0485(11) 0.0518(11) 0.0562(11) -0.0223(9) 0.0002(8) -0.0029(8)
C22 0.0498(12) 0.0792(15) 0.0771(14) -0.0369(12) 0.0044(10) 0.0044(10)
C23 0.0719(16) 0.0870(17) 0.0954(17) -0.0588(15) -0.0017(13) 0.0193(13)
C24 0.0807(17) 0.0685(14) 0.1040(18) -0.0582(14) -0.0085(13) 0.0055(12)
C25 0.0525(11) 0.0568(11) 0.0668(12) -0.0326(10) -0.0045(9) -0.0026(9)
C26 0.0677(14) 0.0655(13) 0.0816(15) -0.0236(12) 0.0095(11) -0.0206(11)
C27 0.0766(15) 0.0877(16) 0.0663(13) -0.0312(12) -0.0206(11) -0.0165(12)

loop_
_atom_type_symbol
_atom_type_description
_atom_type_scat_dispersion_real
_atom_type_scat_dispersion_imag
_atom_type_scat_source
C C 0.0033 0.0016 'International Tables Vol C Tables 4.2.6.8 and 6.1.1.4'
H H 0.0000 0.0000 'International Tables Vol C Tables 4.2.6.8 and 6.1.1.4'
N N 0.0061 0.0033 'International Tables Vol C Tables 4.2.6.8 and 6.1.1.4'
F F 0.0171 0.0103 'International Tables Vol C Tables 4.2.6.8 and 6.1.1.4'
Al Al 0.0645 0.0514 'International Tables Vol C Tables 4.2.6.8 and 6.1.1.4'

loop_
_geom_angle_atom_site_label_1
_geom_angle_atom_site_label_2
_geom_angle_atom_site_label_3
_geom_angle
N2 Al C27 115.20(9)
N2 Al C26 114.72(9)
C27 Al C26 120.77(11)
N2 Al N1 67.56(6)
C27 Al N1 114.18(8)
C26 Al N1 112.81(8)
N2 Al C1 33.96(5)
C27 Al C1 120.94(8)
C26 Al C1 118.22(8)
N1 Al C1 33.62(5)
C1 N1 C8 125.79(13)
C1 N1 Al 91.09(10)
C8 N1 Al 142.57(10)
C1 N2 C20 130.41(14)
C1 N2 Al 92.50(10)
C20 N2 Al 135.85(12)
N1 C1 N2 108.79(14)
N1 C1 C2 124.51(14)
N2 C1 C2 126.62(14)
N1 C1 Al 55.29(8)
N2 C1 Al 53.54(8)
C2 C1 Al 175.96(11)
C3 C2 C7 118.75(17)
C3 C2 C1 121.47(15)
C7 C2 C1 119.78(15)
C2 C3 C4 119.84(19)
C2 C3 H3 120.1
C4 C3 H3 120.1
C5 C4 C3 120.7(2)
C5 C4 H4 119.7
C3 C4 H4 119.7
C6 C5 C4 119.8(2)
C6 C5 H5 120.1
C4 C5 H5 120.1
C5 C6 C7 120.3(2)
C5 C6 H6 119.9
C7 C6 H6 119.9
C6 C7 C2 120.6(2)
C6 C7 H7 119.7
C2 C7 H7 119.7
C13 C8 C9 120.96(15)
C13 C8 N1 120.66(14)
C9 C8 N1 118.22(14)
C10 C9 C8 118.11(17)
C10 C9 C17 120.13(16)
C8 C9 C17 121.76(15)
C11 C10 C9 121.88(19)
C11 C10 H10 119.1
C9 C10 H10 119.1
C10 C11 C12 119.23(18)
C10 C11 H11 120.4
C12 C11 H11 120.4
C11 C12 C13 122.07(19)
C11 C12 H12 119.0
C13 C12 H12 119.0
C12 C13 C8 117.75(17)
C12 C13 C14 119.22(16)
C8 C13 C14 123.03(15)
C13 C14 C15 111.04(16)
C13 C14 C16 111.33(17)
C15 C14 C16 110.18(18)
C13 C14 H14 108.1
C15 C14 H14 108.1
C16 C14 H14 108.1
C14 C15 H15A 109.5
C14 C15 H15B 109.5
H15A C15 H15B 109.5
C14 C15 H15C 109.5
H15A C15 H15C 109.5
H15B C15 H15C 109.5
C14 C16 H16A 109.5
C14 C16 H16B 109.5
H16A C16 H16B 109.5
C14 C16 H16C 109.5
H16A C16 H16C 109.5
H16B C16 H16C 109.5
C9 C17 C19 111.72(16)
C9 C17 C18 112.11(19)
C19 C17 C18 109.89(18)
C9 C17 H17 107.6
C19 C17 H17 107.6
C18 C17 H17 107.6
C17 C18 H18A 109.5
C17 C18 H18B 109.5
H18A C18 H18B 109.5
C17 C18 H18C 109.5
H18A C18 H18C 109.5
H18B C18 H18C 109.5
C17 C19 H19A 109.5
C17 C19 H19B 109.5
H19A C19 H19B 109.5
C17 C19 H19C 109.5
H19A C19 H19C 109.5
H19B C19 H19C 109.5
C25 C20 C21 115.46(16)
C25 C20 N2 115.62(15)
C21 C20 N2 128.85(16)
C20 C21 C22 120.80(18)
C20 C21 H21 119.6
C22 C21 H21 119.6
C23 C22 C21 121.1(2)
C23 C22 H22 119.5
C21 C22 H22 119.5
C24 C23 C22 119.51(19)
C24 C23 H23 120.2
C22 C23 H23 120.2
C23 C24 C25 119.0(2)
C23 C24 H24 120.5
C25 C24 H24 120.5
F1 C25 C24 118.91(18)
F1 C25 C20 116.94(15)
C24 C25 C20 124.14(19)
Al C26 H26A 109.5
Al C26 H26B 109.5
H26A C26 H26B 109.5
Al C26 H26C 109.5
H26A C26 H26C 109.5
H26B C26 H26C 109.5
Al C27 H27A 109.5
Al C27 H27B 109.5
H27A C27 H27B 109.5
Al C27 H27C 109.5
H27A C27 H27C 109.5
H27B C27 H27C 109.5

loop_
_geom_bond_atom_site_label_1
_geom_bond_atom_site_label_2
_geom_bond_distance
Al N2 1.9290(14)
Al C27 1.943(2)
Al C26 1.944(2)
Al N1 1.9701(14)
Al C1 2.3962(17)
F1 C25 1.361(2)
N1 C1 1.3269(19)
N1 C8 1.427(2)
N2 C1 1.340(2)
N2 C20 1.401(2)
C1 C2 1.483(2)
C2 C3 1.370(2)
C2 C7 1.385(2)
C3 C4 1.385(3)
C3 H3 0.9300
C4 C5 1.360(3)
C4 H4 0.9300
C5 C6 1.359(3)
C5 H5 0.9300
C6 C7 1.370(3)
C6 H6 0.9300
C7 H7 0.9300
C8 C13 1.406(2)
C8 C9 1.407(2)
C9 C10 1.380(3)
C9 C17 1.516(3)
C10 C11 1.371(3)
C10 H10 0.9300
C11 C12 1.377(3)
C11 H11 0.9300
C12 C13 1.381(3)
C12 H12 0.9300
C13 C14 1.514(2)
C14 C15 1.530(3)
C14 C16 1.530(3)
C14 H14 0.9800
C15 H15A 0.9600
C15 H15B 0.9600
C15 H15C 0.9600
C16 H16A 0.9600
C16 H16B 0.9600
C16 H16C 0.9600
C17 C19 1.517(3)
C17 C18 1.532(3)
C17 H17 0.9800
C18 H18A 0.9600
C18 H18B 0.9600
C18 H18C 0.9600
C19 H19A 0.9600
C19 H19B 0.9600
C19 H19C 0.9600
C20 C25 1.383(2)
C20 C21 1.383(2)
C21 C22 1.384(3)
C21 H21 0.9300
C22 C23 1.365(3)
C22 H22 0.9300
C23 C24 1.354(3)
C23 H23 0.9300
C24 C25 1.363(3)
C24 H24 0.9300
C26 H26A 0.9600
C26 H26B 0.9600
C26 H26C 0.9600
C27 H27A 0.9600
C27 H27B 0.9600
C27 H27C 0.9600

loop_
_geom_torsion_atom_site_label_1
_geom_torsion_atom_site_label_2
_geom_torsion_atom_site_label_3
_geom_torsion_atom_site_label_4
_geom_torsion
N2 Al N1 C1 -1.40(8)
C27 Al N1 C1 -110.04(11)
C26 Al N1 C1 107.09(11)
N2 Al N1 C8 -172.25(18)
C27 Al N1 C8 79.11(18)
C26 Al N1 C8 -63.76(19)
C1 Al N1 C8 -170.8(2)
C27 Al N2 C1 108.57(12)
C26 Al N2 C1 -104.38(11)
N1 Al N2 C1 1.39(8)
C27 Al N2 C20 -58.95(18)
C26 Al N2 C20 88.10(17)
N1 Al N2 C20 -166.14(17)
C1 Al N2 C20 -167.5(2)
C8 N1 C1 N2 175.12(13)
Al N1 C1 N2 1.97(12)
C8 N1 C1 C2 -1.9(2)
Al N1 C1 C2 -175.09(13)
C8 N1 C1 Al 173.16(16)
C20 N2 C1 N1 166.59(15)
Al N2 C1 N1 -2.01(12)
C20 N2 C1 C2 -16.4(3)
Al N2 C1 C2 174.97(13)
C20 N2 C1 Al 168.60(19)
N2 Al C1 N1 177.68(14)
C27 Al C1 N1 87.76(12)
C26 Al C1 N1 -89.29(12)
C27 Al C1 N2 -89.93(13)
C26 Al C1 N2 93.03(12)
N1 Al C1 N2 -177.68(14)
N2 Al C1 C2 -93.8(16)
C27 Al C1 C2 176.3(16)
C26 Al C1 C2 -0.8(17)
N1 Al C1 C2 88.5(16)
N1 C1 C2 C3 -57.8(2)
N2 C1 C2 C3 125.70(19)
Al C1 C2 C3 -143.5(16)
N1 C1 C2 C7 121.26(17)
N2 C1 C2 C7 -55.3(2)
Al C1 C2 C7 35.5(17)
C7 C2 C3 C4 1.6(3)
C1 C2 C3 C4 -179.33(19)
C2 C3 C4 C5 -1.3(4)
C3 C4 C5 C6 0.1(4)
C4 C5 C6 C7 0.7(3)
C5 C6 C7 C2 -0.3(3)
C3 C2 C7 C6 -0.9(3)
C1 C2 C7 C6 -179.93(17)
C1 N1 C8 C13 -76.8(2)
Al N1 C8 C13 91.9(2)
C1 N1 C8 C9 107.78(17)
Al N1 C8 C9 -83.5(2)
C13 C8 C9 C10 0.1(3)
N1 C8 C9 C10 175.54(16)
C13 C8 C9 C17 -179.57(16)
N1 C8 C9 C17 -4.1(2)
C8 C9 C10 C11 -0.4(3)
C17 C9 C10 C11 179.24(19)
C9 C10 C11 C12 0.5(3)
C10 C11 C12 C13 -0.2(3)
C11 C12 C13 C8 -0.1(3)
C11 C12 C13 C14 -179.61(19)
C9 C8 C13 C12 0.1(2)
N1 C8 C13 C12 -175.18(15)
C9 C8 C13 C14 179.66(16)
N1 C8 C13 C14 4.3(2)
C12 C13 C14 C15 64.3(2)
C8 C13 C14 C15 -115.2(2)
C12 C13 C14 C16 -58.9(2)
C8 C13 C14 C16 121.63(19)
C10 C9 C17 C19 -68.1(3)
C8 C9 C17 C19 111.5(2)
C10 C9 C17 C18 55.7(2)
C8 C9 C17 C18 -124.6(2)
C1 N2 C20 C25 179.36(16)
Al N2 C20 C25 -17.1(2)
C1 N2 C20 C21 -3.7(3)
Al N2 C20 C21 159.83(15)
C25 C20 C21 C22 -1.2(3)
N2 C20 C21 C22 -178.11(17)
C20 C21 C22 C23 1.0(3)
C21 C22 C23 C24 -0.2(4)
C22 C23 C24 C25 -0.3(4)
C23 C24 C25 F1 179.6(2)
C23 C24 C25 C20 0.1(4)
C21 C20 C25 F1 -178.84(16)
N2 C20 C25 F1 -1.5(2)
C21 C20 C25 C24 0.7(3)
N2 C20 C25 C24 178.0(2)
